data_7717059
loop_
_publ_author_name
'Wong, Wai-Yeung'
'Xie, Zheng'
'Wang, Qiwei'
'Jiang, Lu'
'Li, Junlong'
'Zhang, Baohua'
'Yi, Xiuyu'
'Xie, Zhiyuan'
'Zhao, Jianzhang'

_publ_section_title
;
 Platinum(II) bis(arylacetylide) complexes bearing diarylamino-substituted
 bipyridine ligands for solution-processable phosphorescent OLED
 applications.
;
_journal_issue 39
_journal_name_full 'Dalton transactions (Cambridge, England : 2003)'
_journal_page_first 16322
_journal_page_last 16334
_journal_paper_doi 10.1039/d4dt01799d
_journal_volume 53
_journal_year 2024
_chemical_formula_moiety 'C54 H44 N4 Pt, C H2 Cl2'
_chemical_formula_sum 'C55 H46 Cl2 N4 Pt'
_chemical_formula_weight 1028.94
_space_group_crystal_system monoclinic
_space_group_IT_number 14
_space_group_name_Hall '-P 2ybc'
_space_group_name_H-M_alt 'P 1 21/c 1'
_atom_sites_solution_hydrogens geom
_audit_creation_method SHELXL-2018/3
_audit_update_record
;
2024-08-09 deposited with the CCDC.	2024-09-16 downloaded from the CCDC.
;
_cell_angle_alpha 90
_cell_angle_beta 96.8200(10)
_cell_angle_gamma 90
_cell_formula_units_Z 4
_cell_length_a 14.5715(9)
_cell_length_b 10.8846(7)
_cell_length_c 29.9600(18)
_cell_measurement_reflns_used 22949
_cell_measurement_temperature 296(2)
_cell_measurement_theta_max 25.03
_cell_measurement_theta_min 2.63
_cell_volume 4718.2(5)
_computing_cell_refinement 'APEX2 v2010.1-2 (Bruker, 2010)'
_computing_data_collection 'APEX2 v2010.1-2 (Bruker, 2010)'
_computing_data_reduction 'APEX2 v2010.1-2 (Bruker, 2010)'
_computing_molecular_graphics 'SHELXTL Ver.6.10'
_computing_publication_material 'SHELXTL Ver.6.10'
_computing_structure_refinement 'SHELXL-2018/3 (Sheldrick, 2018)'
_computing_structure_solution 'SHELXL-2018/3 (Sheldrick, 2018)'
_diffrn_ambient_temperature 296(2)
_diffrn_measured_fraction_theta_full 0.989
_diffrn_measured_fraction_theta_max 0.989
_diffrn_measurement_device_type CCD
_diffrn_measurement_method '\w and \f scans'
_diffrn_radiation_type MoK\a
_diffrn_radiation_wavelength 0.71073
_diffrn_reflns_av_R_equivalents 0.0378
_diffrn_reflns_av_unetI/netI 0.0465
_diffrn_reflns_Laue_measured_fraction_full 0.989
_diffrn_reflns_Laue_measured_fraction_max 0.989
_diffrn_reflns_limit_h_max 17
_diffrn_reflns_limit_h_min -17
_diffrn_reflns_limit_k_max 12
_diffrn_reflns_limit_k_min -12
_diffrn_reflns_limit_l_max 25
_diffrn_reflns_limit_l_min -35
_diffrn_reflns_number 22949
_diffrn_reflns_point_group_measured_fraction_full 0.989
_diffrn_reflns_point_group_measured_fraction_max 0.989
_diffrn_reflns_theta_full 25.027
_diffrn_reflns_theta_max 25.027
_diffrn_reflns_theta_min 2.627
_exptl_absorpt_coefficient_mu 3.128
_exptl_absorpt_correction_T_max 0.569
_exptl_absorpt_correction_T_min 0.407
_exptl_absorpt_correction_type multi-scan
_exptl_absorpt_process_details SADABS
_exptl_crystal_colour yellow
_exptl_crystal_density_diffrn 1.449
_exptl_crystal_description block
_exptl_crystal_F_000 2064
_exptl_crystal_size_max 0.300
_exptl_crystal_size_mid 0.250
_exptl_crystal_size_min 0.180
_refine_diff_density_max 2.403
_refine_diff_density_min -1.400
_refine_diff_density_rms 0.112
_refine_ls_extinction_method none
_refine_ls_goodness_of_fit_ref 1.103
_refine_ls_hydrogen_treatment constr
_refine_ls_matrix_type full
_refine_ls_number_parameters 590
_refine_ls_number_reflns 8238
_refine_ls_number_restraints 40
_refine_ls_restrained_S_all 1.119
_refine_ls_R_factor_all 0.0598
_refine_ls_R_factor_gt 0.0424
_refine_ls_shift/su_max 0.002
_refine_ls_shift/su_mean 0.000
_refine_ls_structure_factor_coef Fsqd
_refine_ls_weighting_details 'w=1/[\s^2^(Fo^2^)+(0.0432P)^2^+13.5000P] where P=(Fo^2^+2Fc^2^)/3'
_refine_ls_weighting_scheme calc
_refine_ls_wR_factor_gt 0.0993
_refine_ls_wR_factor_ref 0.1080
_reflns_Friedel_coverage 0.000
_reflns_number_gt 6493
_reflns_number_total 8238
_reflns_threshold_expression 'I > 2\s(I)'
_cod_data_source_file d4dt01799d2.cif
_cod_data_source_block 1a
_cod_depositor_comments 'Adding full bibliography for 7717059--7717063.cif.'
_cod_original_sg_symbol_H-M 'P 21/c'
_cod_database_code 7717059
_shelx_shelxl_version_number 2018/3
_shelx_space_group_comment
;
The symmetry employed for this shelxl refinement is uniquely defined
by the following loop, which should always be used as a source of
symmetry information in preference to the above space-group names.
They are only intended as comments.
;
_shelx_estimated_absorpt_t_min 0.454
_shelx_estimated_absorpt_t_max 0.603

loop_
_space_group_symop_operation_xyz
'x, y, z'
'-x, y+1/2, -z+1/2'
'-x, -y, -z'
'x, -y-1/2, z-1/2'

loop_
_atom_site_label
_atom_site_type_symbol
_atom_site_fract_x
_atom_site_fract_y
_atom_site_fract_z
_atom_site_U_iso_or_equiv
_atom_site_adp_type
_atom_site_occupancy
_atom_site_site_symmetry_order
_atom_site_calc_flag
_atom_site_refinement_flags_posn
_atom_site_refinement_flags_adp
_atom_site_refinement_flags_occupancy
_atom_site_disorder_assembly
_atom_site_disorder_group
C39 C 0.1215(4) 0.2669(5) 0.11464(19) 0.0289(9) Uani 1 1 d D . . . .
C40 C 0.1190(4) 0.3589(7) 0.10183(18) 0.0395(16) Uani 1 1 d D . . . .
C41 C 0.1174(4) 0.4951(6) 0.0888(2) 0.0388(15) Uani 1 1 d . . . . .
C42 C 0.1890(5) 0.5723(6) 0.1064(3) 0.0523(18) Uani 1 1 d . . . . .
H42 H 0.235542 0.542424 0.127520 0.063 Uiso 1 1 calc R U . . .
C43 C 0.1910(6) 0.6933(7) 0.0925(3) 0.068(2) Uani 1 1 d . . . . .
H43 H 0.238777 0.744418 0.104512 0.081 Uiso 1 1 calc R U . . .
C44 C 0.1238(7) 0.7381(7) 0.0615(3) 0.069(3) Uani 1 1 d . . . . .
H44 H 0.126469 0.819046 0.051817 0.083 Uiso 1 1 calc R U . . .
C45 C 0.0537(6) 0.6655(8) 0.0448(3) 0.062(2) Uani 1 1 d . . . . .
H45 H 0.008280 0.697554 0.023548 0.074 Uiso 1 1 calc R U . . .
C46 C 0.0468(5) 0.5446(7) 0.0581(2) 0.0549(19) Uani 1 1 d . . . . .
H46 H -0.003737 0.496956 0.046971 0.066 Uiso 1 1 calc R U . . .
C47 C 0.2460(4) 0.1369(5) 0.17572(19) 0.0289(9) Uani 1 1 d D . . . .
C48 C 0.3168(5) 0.1320(6) 0.1930(2) 0.059(2) Uani 1 1 d D U . . .
C49 C 0.4099(6) 0.1314(9) 0.2159(3) 0.069(2) Uani 0.579(12) 1 d . . P A 1
C50 C 0.4551(11) 0.026(2) 0.2288(7) 0.109(8) Uani 0.579(12) 1 d . . P A 1
H50 H 0.425253 -0.047554 0.220976 0.130 Uiso 0.579(12) 1 calc R U P A 1
C51 C 0.543(2) 0.020(3) 0.2529(10) 0.157(11) Uani 0.579(12) 1 d . U P A 1
H51 H 0.569553 -0.054090 0.263012 0.188 Uiso 0.579(12) 1 calc R U P A 1
C52 C 0.5846(10) 0.125(2) 0.2602(6) 0.153(7) Uani 0.579(12) 1 d . . P A 1
H52 H 0.648211 0.123587 0.268139 0.184 Uiso 0.579(12) 1 calc R U P A 1
C53 C 0.5374(18) 0.250(3) 0.2567(8) 0.130(8) Uani 0.579(12) 1 d . U P A 1
H53 H 0.563729 0.321420 0.269988 0.156 Uiso 0.579(12) 1 calc R U P A 1
C54 C 0.4501(13) 0.247(2) 0.2313(5) 0.109(8) Uani 0.579(12) 1 d . U P A 1
H54 H 0.418064 0.319901 0.224269 0.131 Uiso 0.579(12) 1 calc R U P A 1
C49B C 0.4099(6) 0.1314(9) 0.2159(3) 0.069(2) Uani 0.421(12) 1 d D . P A 2
C50B C 0.4850(15) 0.107(2) 0.1887(9) 0.090(8) Uani 0.421(12) 1 d D . P A 2
H50B H 0.473725 0.096646 0.157707 0.108 Uiso 0.421(12) 1 calc R U P A 2
C51B C 0.5778(19) 0.098(2) 0.2123(10) 0.094(8) Uani 0.421(12) 1 d . U P A 2
H51B H 0.628747 0.076735 0.197986 0.113 Uiso 0.421(12) 1 calc R U P A 2
C52B C 0.5846(10) 0.125(2) 0.2602(6) 0.153(7) Uani 0.421(12) 1 d . . P A 2
H52B H 0.643585 0.138844 0.274809 0.184 Uiso 0.421(12) 1 calc R U P A 2
C53B C 0.521(2) 0.132(3) 0.2829(11) 0.106(9) Uani 0.421(12) 1 d . U P A 2
H53B H 0.534206 0.130707 0.314061 0.127 Uiso 0.421(12) 1 calc R U P A 2
C54B C 0.434(2) 0.140(3) 0.2644(8) 0.100(9) Uani 0.421(12) 1 d D U P A 2
H54B H 0.387414 0.151551 0.282714 0.120 Uiso 0.421(12) 1 calc R U P A 2
C55 C 0.3903(6) 0.3035(9) 0.0952(3) 0.085(3) Uani 1 1 d . . . . .
H55A H 0.342433 0.311962 0.069974 0.102 Uiso 1 1 calc R U . . .
H55B H 0.363870 0.260623 0.119021 0.102 Uiso 1 1 calc R U . . .
Pt1 Pt 0.11818(2) 0.09647(2) 0.13856(2) 0.03213(9) Uani 1 1 d . . . . .
Cl1 Cl 0.4787(2) 0.2189(3) 0.07906(14) 0.1398(15) Uani 1 1 d . . . . .
Cl2 Cl 0.4254(2) 0.4451(3) 0.11362(18) 0.1598(19) Uani 1 1 d . . . . .
N1 N -0.0060(3) 0.0468(4) 0.10304(16) 0.0328(11) Uani 1 1 d . . . . .
N2 N -0.2387(4) -0.0985(5) 0.02601(18) 0.0413(13) Uani 1 1 d . . . . .
N3 N 0.1036(3) -0.0797(4) 0.16112(17) 0.0361(12) Uani 1 1 d . . . . .
N5 N 0.0334(4) -0.4213(5) 0.21145(18) 0.0396(13) Uani 1 1 d . . . . .
C1 C -0.0583(4) 0.1145(6) 0.0713(2) 0.0396(15) Uani 1 1 d . . . . .
H1 H -0.040021 0.194728 0.066417 0.048 Uiso 1 1 calc R U . . .
C2 C -0.1352(4) 0.0721(6) 0.0464(2) 0.0395(15) Uani 1 1 d . . . . .
H2 H -0.169396 0.123533 0.025976 0.047 Uiso 1 1 calc R U . . .
C3 C -0.1633(4) -0.0504(6) 0.0516(2) 0.0349(14) Uani 1 1 d . . . . .
C4 C -0.1105(4) -0.1210(5) 0.0844(2) 0.0325(13) Uani 1 1 d . . . . .
H4 H -0.126507 -0.202215 0.089215 0.039 Uiso 1 1 calc R U . . .
C5 C -0.0351(4) -0.0697(5) 0.1093(2) 0.0310(13) Uani 1 1 d . . . . .
C6 C -0.2929(4) -0.0249(5) -0.0074(2) 0.0345(14) Uani 1 1 d . . . . .
C7 C -0.2746(4) -0.0299(6) -0.0517(2) 0.0394(15) Uani 1 1 d . . . . .
H7 H -0.227375 -0.079741 -0.059775 0.047 Uiso 1 1 calc R U . . .
C8 C -0.3272(4) 0.0400(6) -0.0839(2) 0.0397(15) Uani 1 1 d . . . . .
H8 H -0.315531 0.035296 -0.113698 0.048 Uiso 1 1 calc R U . . .
C9 C -0.3967(4) 0.1167(6) -0.0727(2) 0.0397(15) Uani 1 1 d . . . . .
C10 C -0.4145(4) 0.1193(6) -0.0282(2) 0.0421(16) Uani 1 1 d . . . . .
H10 H -0.461370 0.169452 -0.020059 0.050 Uiso 1 1 calc R U . . .
C11 C -0.3632(4) 0.0482(6) 0.0043(2) 0.0408(15) Uani 1 1 d . . . . .
H11 H -0.376334 0.050069 0.033943 0.049 Uiso 1 1 calc R U . . .
C12 C -0.4502(5) 0.1946(7) -0.1078(2) 0.057(2) Uani 1 1 d . . . . .
H12A H -0.495380 0.241659 -0.094336 0.068 Uiso 1 1 calc R U . . .
H12B H -0.408849 0.249162 -0.120712 0.068 Uiso 1 1 calc R U . . .
H12C H -0.480876 0.142861 -0.130922 0.068 Uiso 1 1 calc R U . . .
C13 C -0.2593(4) -0.2282(6) 0.0264(2) 0.0341(14) Uani 1 1 d . . . . .
C14 C -0.3366(5) -0.2680(6) 0.0442(2) 0.0487(17) Uani 1 1 d . . . . .
H14 H -0.373760 -0.211834 0.057056 0.058 Uiso 1 1 calc R U . . .
C15 C -0.3595(6) -0.3915(7) 0.0429(3) 0.064(2) Uani 1 1 d . . . . .
H15 H -0.412947 -0.417227 0.054298 0.076 Uiso 1 1 calc R U . . .
C16 C -0.3046(6) -0.4768(6) 0.0251(2) 0.0526(18) Uani 1 1 d . . . . .
C17 C -0.2293(6) -0.4354(6) 0.0069(3) 0.057(2) Uani 1 1 d . . . . .
H17 H -0.191966 -0.491570 -0.005820 0.068 Uiso 1 1 calc R U . . .
C18 C -0.2066(5) -0.3115(6) 0.0068(3) 0.0514(18) Uani 1 1 d . . . . .
H18 H -0.155604 -0.285334 -0.006644 0.062 Uiso 1 1 calc R U . . .
C19 C -0.3275(8) -0.6124(8) 0.0231(4) 0.091(3) Uani 1 1 d . . . . .
H19A H -0.382170 -0.626861 0.037318 0.110 Uiso 1 1 calc R U . . .
H19B H -0.337835 -0.638349 -0.007684 0.110 Uiso 1 1 calc R U . . .
H19C H -0.276884 -0.658093 0.038499 0.110 Uiso 1 1 calc R U . . .
C20 C 0.1605(4) -0.1403(6) 0.1920(2) 0.0421(16) Uani 1 1 d . . . . .
H20 H 0.216822 -0.103902 0.202313 0.051 Uiso 1 1 calc R U . . .
C21 C 0.1409(5) -0.2523(6) 0.2091(2) 0.0448(16) Uani 1 1 d . . . . .
H21 H 0.183294 -0.289831 0.230541 0.054 Uiso 1 1 calc R U . . .
C22 C 0.0567(4) -0.3108(6) 0.1944(2) 0.0373(14) Uani 1 1 d . . . . .
C23 C -0.0023(4) -0.2496(5) 0.1614(2) 0.0356(14) Uani 1 1 d . . . . .
H23 H -0.058526 -0.284961 0.150401 0.043 Uiso 1 1 calc R U . . .
C24 C 0.0221(4) -0.1379(5) 0.1452(2) 0.0328(13) Uani 1 1 d . . . . .
C25 C 0.0972(4) -0.4817(6) 0.2450(2) 0.0408(15) Uani 1 1 d . . . . .
C26 C 0.1103(5) -0.4353(7) 0.2882(2) 0.0468(17) Uani 1 1 d . . . . .
H26 H 0.074762 -0.369888 0.296376 0.056 Uiso 1 1 calc R U . . .
C27 C 0.1772(5) -0.4877(8) 0.3191(2) 0.057(2) Uani 1 1 d . . . . .
H27 H 0.187401 -0.455522 0.348028 0.069 Uiso 1 1 calc R U . . .
C28 C 0.2281(5) -0.5849(8) 0.3080(3) 0.062(2) Uani 1 1 d . . . . .
C29 C 0.2133(5) -0.6324(7) 0.2648(3) 0.060(2) Uani 1 1 d . . . . .
H29 H 0.247497 -0.699451 0.256953 0.072 Uiso 1 1 calc R U . . .
C30 C 0.1477(5) -0.5801(6) 0.2334(2) 0.0504(18) Uani 1 1 d . . . . .
H30 H 0.137968 -0.611795 0.204440 0.061 Uiso 1 1 calc R U . . .
C31 C 0.3014(7) -0.6430(12) 0.3421(3) 0.102(4) Uani 1 1 d . . . . .
H31A H 0.330114 -0.710153 0.328355 0.123 Uiso 1 1 calc R U . . .
H31B H 0.347283 -0.582593 0.352183 0.123 Uiso 1 1 calc R U . . .
H31C H 0.272927 -0.672618 0.367352 0.123 Uiso 1 1 calc R U . . .
C32 C -0.0559(4) -0.4762(5) 0.1985(2) 0.0356(14) Uani 1 1 d . . . . .
C33 C -0.0672(5) -0.5631(7) 0.1654(3) 0.057(2) Uani 1 1 d . . . . .
H33 H -0.017098 -0.587725 0.150997 0.069 Uiso 1 1 calc R U . . .
C34 C -0.1530(6) -0.6142(8) 0.1535(3) 0.069(2) Uani 1 1 d . . . . .
H34 H -0.159477 -0.674679 0.131457 0.083 Uiso 1 1 calc R U . . .
C35 C -0.2287(5) -0.5793(8) 0.1730(3) 0.060(2) Uani 1 1 d . . . . .
C36 C -0.2158(5) -0.4928(9) 0.2065(3) 0.067(2) Uani 1 1 d . . . . .
H36 H -0.265836 -0.468867 0.221062 0.080 Uiso 1 1 calc R U . . .
C37 C -0.1296(5) -0.4402(8) 0.2192(3) 0.058(2) Uani 1 1 d . . . . .
H37 H -0.122503 -0.380818 0.241647 0.070 Uiso 1 1 calc R U . . .
C38 C -0.3233(6) -0.6356(11) 0.1588(4) 0.102(4) Uani 1 1 d . . . . .
H38A H -0.367846 -0.599825 0.176094 0.122 Uiso 1 1 calc R U . . .
H38B H -0.341238 -0.619873 0.127433 0.122 Uiso 1 1 calc R U . . .
H38C H -0.320532 -0.722690 0.163881 0.122 Uiso 1 1 calc R U . . .

loop_
_atom_site_aniso_label
_atom_site_aniso_U_11
_atom_site_aniso_U_22
_atom_site_aniso_U_33
_atom_site_aniso_U_23
_atom_site_aniso_U_13
_atom_site_aniso_U_12
C39 0.029(2) 0.034(2) 0.025(2) 0.0074(18) 0.0123(17) 0.0156(18)
C40 0.026(3) 0.079(5) 0.015(3) 0.010(3) 0.005(2) -0.014(3)
C41 0.043(4) 0.037(3) 0.038(4) 0.008(3) 0.012(3) 0.000(3)
C42 0.044(4) 0.042(4) 0.071(5) 0.001(3) 0.010(4) -0.007(3)
C43 0.060(5) 0.042(4) 0.107(7) -0.006(5) 0.035(5) -0.016(4)
C44 0.092(7) 0.039(4) 0.085(6) 0.019(4) 0.047(5) 0.012(5)
C45 0.075(6) 0.059(5) 0.052(5) 0.015(4) 0.011(4) 0.020(5)
C46 0.057(5) 0.057(5) 0.051(4) 0.001(4) 0.005(4) -0.005(4)
C47 0.029(2) 0.034(2) 0.025(2) 0.0074(18) 0.0123(17) 0.0156(18)
C48 0.115(6) 0.033(3) 0.038(4) -0.013(3) 0.049(4) -0.042(4)
C49 0.046(5) 0.095(7) 0.061(5) 0.004(5) -0.011(4) -0.018(5)
C50 0.048(10) 0.16(2) 0.111(16) -0.023(14) -0.024(10) 0.054(12)
C51 0.146(13) 0.170(14) 0.154(14) 0.000(9) 0.016(9) 0.020(9)
C52 0.078(9) 0.23(2) 0.150(15) 0.025(14) -0.007(9) -0.042(11)
C53 0.122(11) 0.143(12) 0.123(11) 0.000(9) 0.006(8) -0.036(9)
C54 0.104(13) 0.146(18) 0.069(11) 0.010(11) -0.022(9) -0.093(13)
C49B 0.046(5) 0.095(7) 0.061(5) 0.004(5) -0.011(4) -0.018(5)
C50B 0.065(14) 0.098(19) 0.11(2) 0.011(15) 0.019(14) 0.017(13)
C51B 0.089(11) 0.087(11) 0.110(12) -0.002(9) 0.023(9) 0.007(8)
C52B 0.078(9) 0.23(2) 0.150(15) 0.025(14) -0.007(9) -0.042(11)
C53B 0.109(12) 0.103(12) 0.100(12) -0.003(9) -0.011(9) -0.005(9)
C54B 0.097(12) 0.101(12) 0.102(12) 0.006(9) 0.015(9) 0.008(9)
C55 0.072(6) 0.090(7) 0.091(7) 0.006(6) -0.004(5) -0.021(5)
Pt1 0.03236(14) 0.02884(13) 0.03508(14) 0.00159(11) 0.00358(9) -0.00473(11)
Cl1 0.101(2) 0.136(3) 0.195(4) -0.082(3) 0.068(2) -0.061(2)
Cl2 0.0690(18) 0.085(2) 0.316(6) -0.056(3) -0.014(3) 0.0006(16)
N1 0.033(3) 0.028(2) 0.037(3) 0.005(2) 0.002(2) -0.002(2)
N2 0.039(3) 0.031(3) 0.051(3) 0.001(3) -0.009(2) -0.004(2)
N3 0.035(3) 0.031(3) 0.041(3) 0.008(2) -0.002(2) -0.005(2)
N5 0.040(3) 0.033(3) 0.044(3) 0.009(2) -0.003(2) -0.003(2)
C1 0.044(4) 0.032(3) 0.042(4) 0.005(3) 0.000(3) -0.002(3)
C2 0.039(4) 0.035(3) 0.043(4) 0.008(3) -0.003(3) -0.002(3)
C3 0.034(3) 0.034(3) 0.037(3) 0.000(3) 0.006(3) -0.004(3)
C4 0.032(3) 0.027(3) 0.038(3) 0.004(2) 0.004(3) 0.000(2)
C5 0.034(3) 0.024(3) 0.035(3) 0.003(2) 0.006(3) 0.000(2)
C6 0.029(3) 0.031(3) 0.042(4) 0.002(3) -0.004(3) -0.006(3)
C7 0.038(4) 0.034(3) 0.047(4) 0.001(3) 0.007(3) 0.000(3)
C8 0.040(4) 0.045(4) 0.035(3) 0.000(3) 0.005(3) -0.005(3)
C9 0.034(3) 0.037(4) 0.046(4) -0.001(3) -0.006(3) -0.003(3)
C10 0.034(3) 0.039(4) 0.053(4) -0.003(3) 0.000(3) 0.009(3)
C11 0.045(4) 0.042(4) 0.034(4) -0.004(3) 0.000(3) 0.000(3)
C12 0.040(4) 0.070(5) 0.058(5) 0.007(4) -0.007(3) 0.005(4)
C13 0.032(3) 0.034(3) 0.035(3) -0.001(3) -0.002(3) -0.002(3)
C14 0.040(4) 0.040(4) 0.067(5) -0.006(3) 0.011(3) -0.001(3)
C15 0.058(5) 0.052(5) 0.086(6) -0.009(4) 0.030(4) -0.022(4)
C16 0.069(5) 0.038(4) 0.053(4) -0.006(3) 0.016(4) -0.014(4)
C17 0.075(5) 0.035(4) 0.064(5) -0.004(3) 0.021(4) 0.001(4)
C18 0.048(4) 0.041(4) 0.068(5) -0.001(3) 0.020(4) -0.006(3)
C19 0.123(9) 0.050(5) 0.109(8) -0.020(5) 0.044(7) -0.030(5)
C20 0.032(3) 0.041(4) 0.051(4) 0.005(3) -0.007(3) -0.005(3)
C21 0.041(4) 0.038(4) 0.053(4) 0.011(3) -0.005(3) 0.000(3)
C22 0.037(3) 0.035(3) 0.040(4) 0.007(3) 0.003(3) 0.001(3)
C23 0.031(3) 0.034(3) 0.041(4) 0.000(3) 0.003(3) -0.002(3)
C24 0.032(3) 0.030(3) 0.036(3) 0.002(2) 0.003(3) 0.000(2)
C25 0.039(4) 0.039(4) 0.042(4) 0.011(3) -0.004(3) -0.005(3)
C26 0.045(4) 0.051(4) 0.045(4) 0.004(3) 0.004(3) -0.004(3)
C27 0.056(5) 0.076(6) 0.039(4) 0.007(4) 0.001(3) -0.016(4)
C28 0.047(4) 0.076(6) 0.061(5) 0.027(4) -0.008(4) 0.008(4)
C29 0.055(5) 0.060(5) 0.064(5) 0.012(4) 0.000(4) 0.017(4)
C30 0.055(4) 0.043(4) 0.050(4) 0.007(3) -0.006(3) 0.003(3)
C31 0.075(7) 0.160(11) 0.066(6) 0.030(7) -0.013(5) 0.036(7)
C32 0.033(3) 0.033(3) 0.040(4) 0.008(3) -0.001(3) -0.002(3)
C33 0.038(4) 0.067(5) 0.068(5) -0.019(4) 0.010(4) -0.004(4)
C34 0.056(5) 0.079(6) 0.073(6) -0.030(5) 0.005(4) -0.015(4)
C35 0.040(4) 0.074(6) 0.065(5) 0.011(4) 0.001(4) -0.018(4)
C36 0.037(4) 0.105(7) 0.060(5) -0.010(5) 0.011(4) 0.004(4)
C37 0.048(4) 0.073(5) 0.054(5) -0.010(4) 0.004(4) 0.007(4)
C38 0.046(5) 0.151(10) 0.105(8) 0.008(7) -0.001(5) -0.041(6)

loop_
_atom_type_symbol
_atom_type_description
_atom_type_scat_dispersion_real
_atom_type_scat_dispersion_imag
_atom_type_scat_source
C C 0.0033 0.0016 'International Tables Vol C Tables 4.2.6.8 and 6.1.1.4'
H H 0.0000 0.0000 'International Tables Vol C Tables 4.2.6.8 and 6.1.1.4'
N N 0.0061 0.0033 'International Tables Vol C Tables 4.2.6.8 and 6.1.1.4'
Pt Pt -1.7033 8.3905 'International Tables Vol C Tables 4.2.6.8 and 6.1.1.4'
Cl Cl 0.1484 0.1585 'International Tables Vol C Tables 4.2.6.8 and 6.1.1.4'

loop_
_geom_angle_atom_site_label_1
_geom_angle_atom_site_label_2
_geom_angle_atom_site_label_3
_geom_angle
_geom_angle_site_symmetry_1
_geom_angle_site_symmetry_3
_geom_angle_publ_flag
C40 C39 Pt1 176.6(6) . . ?
C39 C40 C41 173.8(7) . . ?
C42 C41 C46 118.3(6) . . ?
C42 C41 C40 120.0(6) . . ?
C46 C41 C40 121.7(6) . . ?
C43 C42 C41 120.2(7) . . ?
C43 C42 H42 119.9 . . ?
C41 C42 H42 119.9 . . ?
C44 C43 C42 120.6(8) . . ?
C44 C43 H43 119.7 . . ?
C42 C43 H43 119.7 . . ?
C45 C44 C43 120.0(7) . . ?
C45 C44 H44 120.0 . . ?
C43 C44 H44 120.0 . . ?
C44 C45 C46 122.1(8) . . ?
C44 C45 H45 118.9 . . ?
C46 C45 H45 118.9 . . ?
C45 C46 C41 118.8(7) . . ?
C45 C46 H46 120.6 . . ?
C41 C46 H46 120.6 . . ?
C48 C47 Pt1 164.4(6) . . ?
C47 C48 C49B 177.4(8) . . ?
C47 C48 C49 177.4(8) . . ?
C50 C49 C54 118.9(13) . . ?
C50 C49 C48 122.4(11) . . ?
C54 C49 C48 118.1(12) . . ?
C49 C50 C51 125(2) . . ?
C49 C50 H50 117.5 . . ?
C51 C50 H50 117.5 . . ?
C52 C51 C50 115(3) . . ?
C52 C51 H51 122.4 . . ?
C50 C51 H51 122.4 . . ?
C51 C52 C53 125(2) . . ?
C51 C52 H52 117.4 . . ?
C53 C52 H52 117.4 . . ?
C54 C53 C52 113(2) . . ?
C54 C53 H53 123.7 . . ?
C52 C53 H53 123.7 . . ?
C53 C54 C49 120(2) . . ?
C53 C54 H54 119.9 . . ?
C49 C54 H54 119.9 . . ?
C54B C49B C48 125.1(14) . . ?
C54B C49B C50B 117.4(17) . . ?
C48 C49B C50B 117.2(12) . . ?
C51B C50B C49B 117(2) . . ?
C51B C50B H50B 121.5 . . ?
C49B C50B H50B 121.5 . . ?
C50B C51B C52B 115(2) . . ?
C50B C51B H51B 122.7 . . ?
C52B C51B H51B 122.7 . . ?
C53B C52B C51B 127(2) . . ?
C53B C52B H52B 116.6 . . ?
C51B C52B H52B 116.6 . . ?
C52B C53B C54B 122(3) . . ?
C52B C53B H53B 119.2 . . ?
C54B C53B H53B 119.2 . . ?
C53B C54B C49B 121(3) . . ?
C53B C54B H54B 119.5 . . ?
C49B C54B H54B 119.5 . . ?
Cl2 C55 Cl1 112.0(5) . . ?
Cl2 C55 H55A 109.2 . . ?
Cl1 C55 H55A 109.2 . . ?
Cl2 C55 H55B 109.2 . . ?
Cl1 C55 H55B 109.2 . . ?
H55A C55 H55B 107.9 . . ?
C39 Pt1 N3 175.3(2) . . ?
C39 Pt1 N1 96.7(2) . . ?
N3 Pt1 N1 78.80(19) . . ?
C39 Pt1 C47 86.4(2) . . ?
N3 Pt1 C47 98.1(2) . . ?
N1 Pt1 C47 176.8(2) . . ?
C5 N1 C1 116.3(5) . . ?
C5 N1 Pt1 116.3(4) . . ?
C1 N1 Pt1 127.1(4) . . ?
C3 N2 C6 121.0(5) . . ?
C3 N2 C13 121.5(5) . . ?
C6 N2 C13 116.9(5) . . ?
C20 N3 C24 116.7(5) . . ?
C20 N3 Pt1 127.4(4) . . ?
C24 N3 Pt1 115.7(4) . . ?
C22 N5 C32 121.3(5) . . ?
C22 N5 C25 119.5(5) . . ?
C32 N5 C25 119.0(5) . . ?
C2 C1 N1 124.0(6) . . ?
C2 C1 H1 118.0 . . ?
N1 C1 H1 118.0 . . ?
C1 C2 C3 119.7(6) . . ?
C1 C2 H2 120.2 . . ?
C3 C2 H2 120.2 . . ?
N2 C3 C4 121.4(5) . . ?
N2 C3 C2 121.7(6) . . ?
C4 C3 C2 117.0(5) . . ?
C5 C4 C3 119.7(5) . . ?
C5 C4 H4 120.1 . . ?
C3 C4 H4 120.1 . . ?
N1 C5 C4 123.2(5) . . ?
N1 C5 C24 114.3(5) . . ?
C4 C5 C24 122.5(5) . . ?
C11 C6 C7 120.2(6) . . ?
C11 C6 N2 120.4(6) . . ?
C7 C6 N2 119.4(6) . . ?
C6 C7 C8 119.4(6) . . ?
C6 C7 H7 120.3 . . ?
C8 C7 H7 120.3 . . ?
C9 C8 C7 121.6(6) . . ?
C9 C8 H8 119.2 . . ?
C7 C8 H8 119.2 . . ?
C8 C9 C10 118.0(6) . . ?
C8 C9 C12 120.5(6) . . ?
C10 C9 C12 121.4(6) . . ?
C9 C10 C11 121.0(6) . . ?
C9 C10 H10 119.5 . . ?
C11 C10 H10 119.5 . . ?
C6 C11 C10 119.8(6) . . ?
C6 C11 H11 120.1 . . ?
C10 C11 H11 120.1 . . ?
C9 C12 H12A 109.5 . . ?
C9 C12 H12B 109.5 . . ?
H12A C12 H12B 109.5 . . ?
C9 C12 H12C 109.5 . . ?
H12A C12 H12C 109.5 . . ?
H12B C12 H12C 109.5 . . ?
C18 C13 C14 119.2(6) . . ?
C18 C13 N2 121.1(6) . . ?
C14 C13 N2 119.5(6) . . ?
C13 C14 C15 120.1(7) . . ?
C13 C14 H14 119.9 . . ?
C15 C14 H14 119.9 . . ?
C16 C15 C14 121.2(7) . . ?
C16 C15 H15 119.4 . . ?
C14 C15 H15 119.4 . . ?
C17 C16 C15 117.8(7) . . ?
C17 C16 C19 119.5(7) . . ?
C15 C16 C19 122.6(7) . . ?
C16 C17 C18 121.9(7) . . ?
C16 C17 H17 119.1 . . ?
C18 C17 H17 119.1 . . ?
C13 C18 C17 119.7(7) . . ?
C13 C18 H18 120.1 . . ?
C17 C18 H18 120.1 . . ?
C16 C19 H19A 109.5 . . ?
C16 C19 H19B 109.5 . . ?
H19A C19 H19B 109.5 . . ?
C16 C19 H19C 109.5 . . ?
H19A C19 H19C 109.5 . . ?
H19B C19 H19C 109.5 . . ?
N3 C20 C21 124.0(6) . . ?
N3 C20 H20 118.0 . . ?
C21 C20 H20 118.0 . . ?
C20 C21 C22 120.0(6) . . ?
C20 C21 H21 120.0 . . ?
C22 C21 H21 120.0 . . ?
N5 C22 C23 121.7(6) . . ?
N5 C22 C21 121.9(5) . . ?
C23 C22 C21 116.5(6) . . ?
C24 C23 C22 120.6(6) . . ?
C24 C23 H23 119.7 . . ?
C22 C23 H23 119.7 . . ?
C23 C24 N3 122.2(5) . . ?
C23 C24 C5 123.7(5) . . ?
N3 C24 C5 114.0(5) . . ?
C30 C25 C26 120.3(6) . . ?
C30 C25 N5 120.1(6) . . ?
C26 C25 N5 119.5(6) . . ?
C25 C26 C27 119.0(7) . . ?
C25 C26 H26 120.5 . . ?
C27 C26 H26 120.5 . . ?
C28 C27 C26 121.3(7) . . ?
C28 C27 H27 119.4 . . ?
C26 C27 H27 119.4 . . ?
C27 C28 C29 119.4(7) . . ?
C27 C28 C31 121.2(8) . . ?
C29 C28 C31 119.4(8) . . ?
C30 C29 C28 120.0(7) . . ?
C30 C29 H29 120.0 . . ?
C28 C29 H29 120.0 . . ?
C25 C30 C29 120.0(7) . . ?
C25 C30 H30 120.0 . . ?
C29 C30 H30 120.0 . . ?
C28 C31 H31A 109.5 . . ?
C28 C31 H31B 109.5 . . ?
H31A C31 H31B 109.5 . . ?
C28 C31 H31C 109.5 . . ?
H31A C31 H31C 109.5 . . ?
H31B C31 H31C 109.5 . . ?
C37 C32 C33 119.8(6) . . ?
C37 C32 N5 119.6(6) . . ?
C33 C32 N5 120.6(6) . . ?
C32 C33 C34 119.7(7) . . ?
C32 C33 H33 120.2 . . ?
C34 C33 H33 120.2 . . ?
C35 C34 C33 122.3(8) . . ?
C35 C34 H34 118.8 . . ?
C33 C34 H34 118.8 . . ?
C34 C35 C36 117.2(7) . . ?
C34 C35 C38 121.4(8) . . ?
C36 C35 C38 121.4(8) . . ?
C35 C36 C37 121.5(7) . . ?
C35 C36 H36 119.2 . . ?
C37 C36 H36 119.2 . . ?
C32 C37 C36 119.5(7) . . ?
C32 C37 H37 120.2 . . ?
C36 C37 H37 120.2 . . ?
C35 C38 H38A 109.5 . . ?
C35 C38 H38B 109.5 . . ?
H38A C38 H38B 109.5 . . ?
C35 C38 H38C 109.5 . . ?
H38A C38 H38C 109.5 . . ?
H38B C38 H38C 109.5 . . ?

loop_
_geom_bond_atom_site_label_1
_geom_bond_atom_site_label_2
_geom_bond_distance
_geom_bond_site_symmetry_2
_geom_bond_publ_flag
C39 C40 1.072(8) . ?
C39 Pt1 1.991(6) . ?
C40 C41 1.533(9) . ?
C41 C42 1.393(9) . ?
C41 C46 1.403(9) . ?
C42 C43 1.382(10) . ?
C42 H42 0.9300 . ?
C43 C44 1.358(12) . ?
C43 H43 0.9300 . ?
C44 C45 1.340(12) . ?
C44 H44 0.9300 . ?
C45 C46 1.383(11) . ?
C45 H45 0.9300 . ?
C46 H46 0.9300 . ?
C47 C48 1.100(4) . ?
C47 Pt1 2.100(6) . ?
C48 C49B 1.445(10) . ?
C48 C49 1.445(10) . ?
C49 C50 1.35(2) . ?
C49 C54 1.441(19) . ?
C50 C51 1.39(3) . ?
C50 H50 0.9300 . ?
C51 C52 1.30(3) . ?
C51 H51 0.9300 . ?
C52 C53 1.53(3) . ?
C52 H52 0.9300 . ?
C53 C54 1.40(3) . ?
C53 H53 0.9300 . ?
C54 H54 0.9300 . ?
C49B C54B 1.46(2) . ?
C49B C50B 1.47(2) . ?
C50B C51B 1.45(3) . ?
C50B H50B 0.9300 . ?
C51B C52B 1.46(3) . ?
C51B H51B 0.9300 . ?
C52B C53B 1.21(4) . ?
C52B H52B 0.9300 . ?
C53B C54B 1.33(4) . ?
C53B H53B 0.9300 . ?
C54B H54B 0.9300 . ?
C55 Cl2 1.696(10) . ?
C55 Cl1 1.700(11) . ?
C55 H55A 0.9700 . ?
C55 H55B 0.9700 . ?
Pt1 N3 2.053(5) . ?
Pt1 N1 2.059(5) . ?
N1 C5 1.357(7) . ?
N1 C1 1.364(8) . ?
N2 C3 1.368(8) . ?
N2 C6 1.443(8) . ?
N2 C13 1.444(8) . ?
N3 C20 1.340(8) . ?
N3 C24 1.380(7) . ?
N5 C22 1.365(8) . ?
N5 C32 1.442(7) . ?
N5 C25 1.443(8) . ?
C1 C2 1.350(9) . ?
C1 H1 0.9300 . ?
C2 C3 1.409(8) . ?
C2 H2 0.9300 . ?
C3 C4 1.402(8) . ?
C4 C5 1.371(8) . ?
C4 H4 0.9300 . ?
C5 C24 1.480(8) . ?
C6 C11 1.375(9) . ?
C6 C7 1.385(9) . ?
C7 C8 1.386(9) . ?
C7 H7 0.9300 . ?
C8 C9 1.383(9) . ?
C8 H8 0.9300 . ?
C9 C10 1.388(9) . ?
C9 C12 1.496(9) . ?
C10 C11 1.392(9) . ?
C10 H10 0.9300 . ?
C11 H11 0.9300 . ?
C12 H12A 0.9600 . ?
C12 H12B 0.9600 . ?
C12 H12C 0.9600 . ?
C13 C18 1.366(9) . ?
C13 C14 1.371(9) . ?
C14 C15 1.385(10) . ?
C14 H14 0.9300 . ?
C15 C16 1.374(11) . ?
C15 H15 0.9300 . ?
C16 C17 1.358(10) . ?
C16 C19 1.513(10) . ?
C17 C18 1.389(10) . ?
C17 H17 0.9300 . ?
C18 H18 0.9300 . ?
C19 H19A 0.9600 . ?
C19 H19B 0.9600 . ?
C19 H19C 0.9600 . ?
C20 C21 1.367(9) . ?
C20 H20 0.9300 . ?
C21 C22 1.407(9) . ?
C21 H21 0.9300 . ?
C22 C23 1.399(8) . ?
C23 C24 1.371(8) . ?
C23 H23 0.9300 . ?
C25 C30 1.368(9) . ?
C25 C26 1.380(9) . ?
C26 C27 1.385(10) . ?
C26 H26 0.9300 . ?
C27 C28 1.357(11) . ?
C27 H27 0.9300 . ?
C28 C29 1.386(12) . ?
C28 C31 1.525(10) . ?
C29 C30 1.380(10) . ?
C29 H29 0.9300 . ?
C30 H30 0.9300 . ?
C31 H31A 0.9600 . ?
C31 H31B 0.9600 . ?
C31 H31C 0.9600 . ?
C32 C37 1.361(9) . ?
C32 C33 1.365(9) . ?
C33 C34 1.376(10) . ?
C33 H33 0.9300 . ?
C34 C35 1.362(11) . ?
C34 H34 0.9300 . ?
C35 C36 1.373(11) . ?
C35 C38 1.522(10) . ?
C36 C37 1.391(10) . ?
C36 H36 0.9300 . ?
C37 H37 0.9300 . ?
C38 H38A 0.9600 . ?
C38 H38B 0.9600 . ?
C38 H38C 0.9600 . ?
